data_1502579
loop_
_publ_author_name
'Hern\'andez-Toribio, Jorge'
'Hussain, Mahmud M.'
'Cheng, Kevin'
'Carroll, Patrick J.'
'Walsh, Patrick J.'

_publ_section_title
;
 Diastereoselective aziridination of 2-B(pin)-substituted allylic
 alcohols: an efficient approach to novel organoboron compounds.
;
_journal_issue 22
_journal_name_full 'Organic letters'
_journal_page_first 6094
_journal_page_last 6097
_journal_paper_doi 10.1021/ol202588g
_journal_volume 13
_journal_year 2011
_chemical_formula_sum 'C27 H33 B N2 O6'
_chemical_formula_weight 492.36
_space_group_IT_number 14
_symmetry_cell_setting monoclinic
_symmetry_Int_Tables_number 14
_symmetry_space_group_name_Hall '-P 2yn'
_symmetry_space_group_name_H-M 'P 1 21/n 1'
_atom_sites_solution_hydrogens geom
_atom_sites_solution_primary direct
_audit_creation_method SHELXL-97
_cell_angle_alpha 90.00
_cell_angle_beta 107.467(4)
_cell_angle_gamma 90.00
_cell_formula_units_Z 4
_cell_length_a 9.6714(16)
_cell_length_b 18.830(2)
_cell_length_c 15.545(3)
_cell_measurement_temperature 143(1)
_cell_volume 2700.4(7)
_computing_data_collection 'CrystalClear (Rigaku, 1999)'
_computing_data_reduction 'CrystalClear (Rigaku, 1999)'
_computing_structure_refinement 'SHELXL-97 (Sheldrick, 1997)'
_computing_structure_solution 'SIR97 (Altomare, 1999)'
_diffrn_ambient_temperature 143(1)
_diffrn_measured_fraction_theta_full 0.991
_diffrn_measured_fraction_theta_max 0.991
_diffrn_measurement_device 'CCD Area Detector'
_diffrn_measurement_device_type 'Rigaku Mercury'
_diffrn_measurement_method 'phi and omega rotations'
_diffrn_radiation_monochromator graphite
_diffrn_radiation_source 'rotating anode'
_diffrn_radiation_type MoK\a
_diffrn_radiation_wavelength 0.71073
_diffrn_reflns_av_R_equivalents 0.0376
_diffrn_reflns_av_sigmaI/netI 0.0253
_diffrn_reflns_limit_h_max 11
_diffrn_reflns_limit_h_min -11
_diffrn_reflns_limit_k_max 22
_diffrn_reflns_limit_k_min -19
_diffrn_reflns_limit_l_max 18
_diffrn_reflns_limit_l_min -17
_diffrn_reflns_number 28415
_diffrn_reflns_theta_full 25.01
_diffrn_reflns_theta_max 25.01
_diffrn_reflns_theta_min 2.56
_exptl_absorpt_coefficient_mu 0.085
_exptl_absorpt_correction_T_max 1.0000
_exptl_absorpt_correction_T_min 0.8226
_exptl_absorpt_correction_type multi-scan
_exptl_absorpt_process_details
;  Shape and scale corrections using equivalent reflections.
   Shape function based on spherical harmonics.
   Highest even and odd order for spherical harmonics:  4  and  3
   Laue group:  2/m
   Friedel opposites are equivalent.
;
_exptl_crystal_density_diffrn 1.211
_exptl_crystal_density_method 'not measured'
_exptl_crystal_F_000 1048
_exptl_crystal_size_max 0.38
_exptl_crystal_size_mid 0.13
_exptl_crystal_size_min 0.10
_refine_diff_density_max 0.272
_refine_diff_density_min -0.237
_refine_diff_density_rms 0.044
_refine_ls_extinction_coef 0.0074(13)
_refine_ls_extinction_expression Fc^*^=kFc[1+0.001xFc^2^\l^3^/sin(2\q)]^-1/4^
_refine_ls_extinction_method SHELXL
_refine_ls_goodness_of_fit_ref 1.105
_refine_ls_hydrogen_treatment constr
_refine_ls_matrix_type full
_refine_ls_number_parameters 335
_refine_ls_number_reflns 4723
_refine_ls_number_restraints 0
_refine_ls_restrained_S_all 1.105
_refine_ls_R_factor_all 0.0675
_refine_ls_R_factor_gt 0.0555
_refine_ls_shift/su_max 0.000
_refine_ls_shift/su_mean 0.000
_refine_ls_structure_factor_coef Fsqd
_refine_ls_weighting_details 'calc w=1/[\s^2^(Fo^2^)+(0.0811P)^2^+0.5382P] where P=(Fo^2^+2Fc^2^)/3'
_refine_ls_weighting_scheme calc
_refine_ls_wR_factor_gt 0.1440
_refine_ls_wR_factor_ref 0.1552
_reflns_number_gt 3865
_reflns_number_total 4723
_reflns_threshold_expression >2sigma(I)
_cod_data_source_file ol202588g_si_001.cif
_cod_data_source_block UP6153
_cod_depositor_comments
;
The following automatic conversions were performed:
'_atom_site_symetry_multiplicity' tag replaced with
'_atom_site_symmetry_multiplicity'.

Automatic conversion script
Id: cif_correct_tags 1440 2010-10-19 06:21:57Z saulius 
;
_cod_original_cell_volume 2700.3(7)
_cod_original_sg_symbol_H-M 'P 21/n     '
_cod_database_code 1502579

loop_
_symmetry_equiv_pos_as_xyz
'x, y, z'
'-x+1/2, y+1/2, -z+1/2'
'-x, -y, -z'
'x-1/2, -y-1/2, z-1/2'

loop_
_atom_site_label
_atom_site_type_symbol
_atom_site_fract_x
_atom_site_fract_y
_atom_site_fract_z
_atom_site_U_iso_or_equiv
_atom_site_adp_type
_atom_site_occupancy
_atom_site_symmetry_multiplicity
_atom_site_calc_flag
_atom_site_refinement_flags
C1 C 0.6048(2) 0.87974(10) 0.24724(13) 0.0421(4) Uani 1 1 d .
C2 C 0.6955(2) 0.89678(9) 0.18875(13) 0.0426(4) Uani 1 1 d .
C3 C 0.7604(2) 0.95976(11) 0.17725(15) 0.0525(5) Uani 1 1 d .
H3 H 0.7524 1.0002 0.2097 0.070 Uiso 1 1 calc R
C4 C 0.8377(2) 0.96038(11) 0.11553(17) 0.0591(6) Uani 1 1 d .
H4 H 0.8833 1.0020 0.1067 0.079 Uiso 1 1 calc R
C5 C 0.8487(3) 0.90026(12) 0.06640(16) 0.0590(6) Uani 1 1 d .
H5 H 0.9009 0.9025 0.0250 0.078 Uiso 1 1 calc R
C6 C 0.7831(2) 0.83680(11) 0.07799(15) 0.0532(5) Uani 1 1 d .
H6 H 0.7906 0.7963 0.0455 0.071 Uiso 1 1 calc R
C7 C 0.7067(2) 0.83650(10) 0.13962(13) 0.0422(4) Uani 1 1 d .
C8 C 0.6258(2) 0.77847(10) 0.16735(13) 0.0432(4) Uani 1 1 d .
C9 C 0.4527(2) 0.78408(9) 0.34796(12) 0.0409(4) Uani 1 1 d .
H9 H 0.5337 0.8124 0.3852 0.054 Uiso 1 1 calc R
C10 C 0.49438(19) 0.71224(9) 0.32187(12) 0.0390(4) Uani 1 1 d .
C11 C 0.6519(2) 0.68959(9) 0.35905(13) 0.0425(4) Uani 1 1 d .
H11 H 0.7144 0.7303 0.3576 0.056 Uiso 1 1 calc R
C12 C 0.6941(2) 0.65950(10) 0.45477(13) 0.0456(5) Uani 1 1 d .
H12 H 0.6359 0.6168 0.4541 0.061 Uiso 1 1 calc R
C13 C 0.6666(3) 0.71068(12) 0.52326(15) 0.0630(6) Uani 1 1 d .
H13a H 0.7010 0.6902 0.5824 0.094 Uiso 1 1 calc R
H13b H 0.5646 0.7198 0.5087 0.094 Uiso 1 1 calc R
H13c H 0.7170 0.7544 0.5220 0.094 Uiso 1 1 calc R
C14 C 0.8530(2) 0.63768(13) 0.48240(17) 0.0650(6) Uani 1 1 d .
H14a H 0.9119 0.6784 0.4810 0.097 Uiso 1 1 calc R
H14b H 0.8673 0.6024 0.4413 0.097 Uiso 1 1 calc R
H14c H 0.8800 0.6184 0.5423 0.097 Uiso 1 1 calc R
C15 C 0.2345(3) 0.56702(11) 0.20399(15) 0.0581(6) Uani 1 1 d .
C16 C 0.2369(2) 0.55625(11) 0.30369(14) 0.0524(5) Uani 1 1 d .
C17 C 0.0854(3) 0.57003(16) 0.13614(19) 0.0911(10) Uani 1 1 d .
H17a H 0.0309 0.6079 0.1516 0.137 Uiso 1 1 calc R
H17b H 0.0362 0.5258 0.1366 0.137 Uiso 1 1 calc R
H17c H 0.0942 0.5782 0.0771 0.137 Uiso 1 1 calc R
C18 C 0.3305(4) 0.51501(13) 0.17379(19) 0.0805(8) Uani 1 1 d .
H18a H 0.3367 0.5288 0.1156 0.121 Uiso 1 1 calc R
H18b H 0.2898 0.4682 0.1701 0.121 Uiso 1 1 calc R
H18c H 0.4257 0.5151 0.2165 0.121 Uiso 1 1 calc R
C19 C 0.1059(3) 0.58571(16) 0.3253(2) 0.0802(8) Uani 1 1 d .
H19a H 0.1215 0.5836 0.3892 0.120 Uiso 1 1 calc R
H19b H 0.0220 0.5581 0.2950 0.120 Uiso 1 1 calc R
H19c H 0.0909 0.6342 0.3055 0.120 Uiso 1 1 calc R
C20 C 0.2667(3) 0.48087(13) 0.33869(18) 0.0702(7) Uani 1 1 d .
H20a H 0.3594 0.4658 0.3346 0.105 Uiso 1 1 calc R
H20b H 0.1926 0.4499 0.3032 0.105 Uiso 1 1 calc R
H20c H 0.2672 0.4792 0.4005 0.105 Uiso 1 1 calc R
C21 C 0.3095(2) 0.80108(9) 0.36037(13) 0.0419(4) Uani 1 1 d .
C22 C 0.1801(2) 0.78620(12) 0.29448(15) 0.0573(6) Uani 1 1 d .
H22 H 0.1819 0.7656 0.2405 0.076 Uiso 1 1 calc R
C23 C 0.0490(2) 0.80153(13) 0.30800(16) 0.0626(6) Uani 1 1 d .
H23 H -0.0366 0.7908 0.2632 0.083 Uiso 1 1 calc R
C24 C 0.0430(2) 0.83265(11) 0.38745(14) 0.0486(5) Uani 1 1 d .
C25 C 0.1706(2) 0.84792(11) 0.45383(14) 0.0491(5) Uani 1 1 d .
H25 H 0.1687 0.8685 0.5079 0.065 Uiso 1 1 calc R
C26 C 0.3017(2) 0.83216(10) 0.43889(14) 0.0473(5) Uani 1 1 d .
H26 H 0.3874 0.8430 0.4836 0.063 Uiso 1 1 calc R
C27 C -0.1049(3) 0.88617(14) 0.46831(17) 0.0681(7) Uani 1 1 d .
H27a H -0.0642 0.8595 0.5227 0.102 Uiso 1 1 calc R
H27b H -0.2051 0.8959 0.4612 0.102 Uiso 1 1 calc R
H27c H -0.0531 0.9301 0.4717 0.102 Uiso 1 1 calc R
N1 N 0.57132(16) 0.80699(8) 0.23315(10) 0.0399(4) Uani 1 1 d .
N2 N 0.45425(16) 0.77280(8) 0.25370(10) 0.0410(4) Uani 1 1 d .
O1 O 0.56349(16) 0.91808(7) 0.29697(10) 0.0530(4) Uani 1 1 d .
O2 O 0.60977(17) 0.71734(7) 0.14159(10) 0.0562(4) Uani 1 1 d .
O3 O 0.67850(16) 0.63431(7) 0.30219(10) 0.0531(4) Uani 1 1 d .
H3a H 0.6534 0.6479 0.2496 0.080 Uiso 1 1 calc R
O4 O 0.30168(15) 0.63731(7) 0.20675(9) 0.0515(4) Uani 1 1 d .
O5 O 0.36171(15) 0.60075(7) 0.35292(9) 0.0502(4) Uani 1 1 d .
O6 O -0.09323(16) 0.84604(9) 0.39314(11) 0.0627(4) Uani 1 1 d .
B1 B 0.3823(2) 0.64943(11) 0.29303(15) 0.0414(5) Uani 1 1 d .

loop_
_atom_site_aniso_label
_atom_site_aniso_U_11
_atom_site_aniso_U_22
_atom_site_aniso_U_33
_atom_site_aniso_U_23
_atom_site_aniso_U_13
_atom_site_aniso_U_12
C1 0.0381(10) 0.0394(10) 0.0469(11) 0.0021(8) 0.0099(8) 0.0048(7)
C2 0.0359(10) 0.0446(10) 0.0467(11) 0.0058(8) 0.0117(8) 0.0026(7)
C3 0.0495(12) 0.0459(11) 0.0632(14) 0.0037(9) 0.0188(10) -0.0024(8)
C4 0.0546(13) 0.0533(12) 0.0726(15) 0.0138(10) 0.0238(11) -0.0060(9)
C5 0.0558(13) 0.0697(15) 0.0595(14) 0.0116(11) 0.0295(11) -0.0042(10)
C6 0.0553(13) 0.0568(12) 0.0525(13) 0.0035(9) 0.0238(10) 0.0007(9)
C7 0.0401(10) 0.0459(10) 0.0413(11) 0.0046(8) 0.0131(8) 0.0007(7)
C8 0.0442(11) 0.0448(11) 0.0418(11) 0.0000(8) 0.0146(8) -0.0020(8)
C9 0.0381(10) 0.0440(10) 0.0405(10) -0.0005(7) 0.0118(8) -0.0004(7)
C10 0.0365(10) 0.0429(10) 0.0378(10) 0.0031(7) 0.0115(8) -0.0006(7)
C11 0.0377(10) 0.0428(10) 0.0486(11) 0.0004(8) 0.0156(8) -0.0016(7)
C12 0.0385(10) 0.0504(11) 0.0451(11) 0.0050(8) 0.0084(8) -0.0010(8)
C13 0.0739(16) 0.0663(14) 0.0454(13) 0.0028(10) 0.0127(11) 0.0058(11)
C14 0.0419(12) 0.0757(15) 0.0712(16) 0.0150(12) 0.0076(11) 0.0018(10)
C15 0.0621(14) 0.0517(12) 0.0513(13) 0.0071(9) 0.0031(10) -0.0189(10)
C16 0.0395(11) 0.0579(12) 0.0549(13) 0.0080(9) 0.0068(9) -0.0143(9)
C17 0.082(2) 0.095(2) 0.0685(17) 0.0235(14) -0.0199(14) -0.0396(15)
C18 0.119(2) 0.0579(15) 0.0682(17) -0.0073(12) 0.0329(16) -0.0083(14)
C19 0.0513(15) 0.0949(19) 0.098(2) 0.0066(15) 0.0271(14) -0.0129(13)
C20 0.0631(15) 0.0670(15) 0.0701(16) 0.0193(11) 0.0044(12) -0.0214(11)
C21 0.0402(10) 0.0425(10) 0.0434(11) 0.0023(8) 0.0130(8) 0.0016(7)
C22 0.0461(12) 0.0777(15) 0.0460(12) -0.0106(10) 0.0106(10) 0.0080(10)
C23 0.0402(12) 0.0888(16) 0.0538(14) -0.0121(11) 0.0067(10) 0.0098(10)
C24 0.0393(11) 0.0547(11) 0.0540(12) 0.0035(9) 0.0173(9) 0.0059(8)
C25 0.0502(12) 0.0562(12) 0.0443(12) -0.0015(8) 0.0195(9) 0.0035(9)
C26 0.0413(11) 0.0535(11) 0.0468(12) -0.0030(9) 0.0127(9) -0.0035(8)
C27 0.0551(14) 0.0899(17) 0.0654(16) -0.0073(12) 0.0274(12) 0.0139(12)
N1 0.0387(8) 0.0408(8) 0.0435(9) 0.0009(6) 0.0173(7) -0.0029(6)
N2 0.0389(9) 0.0429(8) 0.0429(9) 0.0037(6) 0.0147(7) -0.0028(6)
O1 0.0570(9) 0.0428(7) 0.0661(10) -0.0018(6) 0.0288(7) 0.0052(6)
O2 0.0747(11) 0.0468(8) 0.0541(9) -0.0071(6) 0.0299(8) -0.0107(7)
O3 0.0578(9) 0.0514(8) 0.0531(9) 0.0019(6) 0.0212(7) 0.0112(6)
O4 0.0542(9) 0.0489(8) 0.0459(8) 0.0056(6) 0.0066(6) -0.0130(6)
O5 0.0441(8) 0.0583(8) 0.0454(8) 0.0048(6) 0.0093(6) -0.0153(6)
O6 0.0425(9) 0.0840(11) 0.0648(10) -0.0081(8) 0.0209(7) 0.0091(7)
B1 0.0352(11) 0.0468(12) 0.0422(12) 0.0044(9) 0.0114(9) -0.0009(8)

loop_
_atom_type_symbol
_atom_type_description
_atom_type_scat_dispersion_real
_atom_type_scat_dispersion_imag
_atom_type_scat_source
C C 0.0033 0.0016 'International Tables Vol C Tables 4.2.6.8 and 6.1.1.4'
H H 0.0000 0.0000 'International Tables Vol C Tables 4.2.6.8 and 6.1.1.4'
N N 0.0061 0.0033 'International Tables Vol C Tables 4.2.6.8 and 6.1.1.4'
O O 0.0106 0.0060 'International Tables Vol C Tables 4.2.6.8 and 6.1.1.4'
B B 0.0013 0.0007 'International Tables Vol C Tables 4.2.6.8 and 6.1.1.4'

loop_
_geom_angle_atom_site_label_1
_geom_angle_atom_site_label_2
_geom_angle_atom_site_label_3
_geom_angle
O1 C1 N1 125.08(18)
O1 C1 C2 129.43(17)
N1 C1 C2 105.48(15)
C3 C2 C7 121.20(19)
C3 C2 C1 130.16(18)
C7 C2 C1 108.62(16)
C2 C3 C4 117.4(2)
C3 C4 C5 121.48(19)
C4 C5 C6 121.1(2)
C7 C6 C5 117.1(2)
C6 C7 C2 121.75(18)
C6 C7 C8 130.34(18)
C2 C7 C8 107.91(17)
O2 C8 N1 124.75(17)
O2 C8 C7 129.05(18)
N1 C8 C7 106.18(15)
N2 C9 C21 116.36(15)
N2 C9 C10 61.42(11)
C21 C9 C10 124.35(16)
C9 C10 C11 118.04(15)
C9 C10 N2 58.75(11)
C11 C10 N2 119.42(15)
C9 C10 B1 122.37(16)
C11 C10 B1 115.02(15)
N2 C10 B1 110.71(15)
O3 C11 C10 108.26(15)
O3 C11 C12 106.58(15)
C10 C11 C12 114.73(16)
C13 C12 C14 110.35(18)
C13 C12 C11 113.32(16)
C14 C12 C11 109.04(17)
O4 C15 C17 107.93(18)
O4 C15 C18 106.50(19)
C17 C15 C18 110.7(2)
O4 C15 C16 102.36(16)
C17 C15 C16 115.2(2)
C18 C15 C16 113.34(19)
O5 C16 C19 106.58(19)
O5 C16 C20 107.85(16)
C19 C16 C20 110.2(2)
O5 C16 C15 101.95(15)
C19 C16 C15 114.3(2)
C20 C16 C15 115.1(2)
C26 C21 C22 117.58(18)
C26 C21 C9 120.48(17)
C22 C21 C9 121.93(18)
C23 C22 C21 120.9(2)
C22 C23 C24 120.8(2)
O6 C24 C25 125.07(19)
O6 C24 C23 115.74(18)
C25 C24 C23 119.19(19)
C24 C25 C26 119.14(19)
C21 C26 C25 122.38(19)
C8 N1 C1 111.68(15)
C8 N1 N2 119.59(15)
C1 N1 N2 124.56(15)
N1 N2 C9 113.72(14)
N1 N2 C10 116.20(14)
C9 N2 C10 59.83(11)
B1 O4 C15 107.41(15)
B1 O5 C16 106.95(15)
C24 O6 C27 117.71(17)
O4 B1 O5 113.86(17)
O4 B1 C10 123.45(17)
O5 B1 C10 122.66(17)

loop_
_geom_bond_atom_site_label_1
_geom_bond_atom_site_label_2
_geom_bond_distance
C1 O1 1.210(2)
C1 N1 1.409(2)
C1 C2 1.476(3)
C2 C3 1.378(3)
C2 C7 1.390(3)
C3 C4 1.382(3)
C4 C5 1.387(3)
C5 C6 1.390(3)
C6 C7 1.374(3)
C7 C8 1.481(3)
C8 O2 1.213(2)
C8 N1 1.391(2)
C9 N2 1.485(2)
C9 C21 1.489(3)
C9 C10 1.502(3)
C10 C11 1.519(3)
C10 N2 1.525(2)
C10 B1 1.576(3)
C11 O3 1.438(2)
C11 C12 1.529(3)
C12 C13 1.517(3)
C12 C14 1.523(3)
C15 O4 1.469(2)
C15 C17 1.511(3)
C15 C18 1.518(4)
C15 C16 1.556(3)
C16 O5 1.480(2)
C16 C19 1.511(4)
C16 C20 1.516(3)
C21 C26 1.376(3)
C21 C22 1.387(3)
C22 C23 1.377(3)
C23 C24 1.384(3)
C24 O6 1.370(2)
C24 C25 1.381(3)
C25 C26 1.388(3)
C27 O6 1.424(3)
N1 N2 1.420(2)
O4 B1 1.353(3)
O5 B1 1.363(2)

loop_
_geom_hbond_atom_site_label_D
_geom_hbond_atom_site_label_H
_geom_hbond_atom_site_label_A
_geom_hbond_distance_DH
_geom_hbond_distance_HA
_geom_hbond_distance_DA
_geom_hbond_angle_DHA
O3 H3A O2 0.82 2.07 2.850(2) 158.8
